data_1512815
loop_
_publ_author_name
'Lian-Li Liu'
'Jing-Jing Huang'
'Xiu-Li Wang'
'Guo-Cheng Liu'
'Song Yang'
'Hong-Yan Lin'

_publ_section_title
;
 Ligand-controlled assembly of cobalt(II) metal-organic complexes from
 different semirigid bis(imidazole) derivatives and aromatic
 monocarboxylates: Electrochemical behaviors and fluorescent properties
;
_journal_name_full
;
Inorganica Chimica Acta
;
_journal_page_first 715
_journal_page_last 722
_journal_paper_doi 10.1016/j.ica.2012.09.033
_journal_volume 394
_journal_year 2013
_chemical_formula_sum 'C28 H20 Co N8 O12'
_chemical_formula_weight 719.45
_space_group_IT_number 5
_symmetry_cell_setting monoclinic
_symmetry_space_group_name_Hall 'C 2y'
_symmetry_space_group_name_H-M 'C 1 2 1'
_atom_sites_solution_hydrogens geom
_atom_sites_solution_primary direct
_atom_sites_solution_secondary difmap
_cell_angle_alpha 90.00
_cell_angle_beta 99.851(3)
_cell_angle_gamma 90.00
_cell_formula_units_Z 2
_cell_length_a 22.432(4)
_cell_length_b 6.2562(12)
_cell_length_c 11.100(2)
_cell_measurement_temperature 293(2)
_cell_volume 1534.8(5)
_computing_structure_refinement 'SHELXL-97 (Sheldrick, 1997)'
_computing_structure_solution 'SHELXS-97 (Sheldrick, 1990)'
_diffrn_ambient_temperature 293(2)
_diffrn_measured_fraction_theta_full 0.991
_diffrn_measured_fraction_theta_max 0.991
_diffrn_radiation_monochromator graphite
_diffrn_radiation_source 'fine-focus sealed tube'
_diffrn_radiation_type MoK\a
_diffrn_radiation_wavelength 0.71073
_diffrn_reflns_av_R_equivalents 0.0198
_diffrn_reflns_av_sigmaI/netI 0.0533
_diffrn_reflns_limit_h_max 28
_diffrn_reflns_limit_h_min -25
_diffrn_reflns_limit_k_max 7
_diffrn_reflns_limit_k_min -7
_diffrn_reflns_limit_l_max 7
_diffrn_reflns_limit_l_min -13
_diffrn_reflns_number 4461
_diffrn_reflns_theta_full 26.47
_diffrn_reflns_theta_max 26.47
_diffrn_reflns_theta_min 1.84
_exptl_absorpt_coefficient_mu 0.637
_exptl_absorpt_correction_T_max 0.732
_exptl_absorpt_correction_T_min 0.707
_exptl_absorpt_correction_type multi-scan
_exptl_crystal_density_diffrn 1.557
_exptl_crystal_density_method 'not measured'
_exptl_crystal_F_000 734
_exptl_crystal_size_max 0.56
_exptl_crystal_size_mid 0.52
_exptl_crystal_size_min 0.49
_refine_diff_density_max 0.557
_refine_diff_density_min -0.308
_refine_diff_density_rms 0.063
_refine_ls_abs_structure_details 'Flack H D (1983), Acta Cryst. A39, 876-881'
_refine_ls_abs_structure_Flack 0.89(4)
_refine_ls_extinction_method none
_refine_ls_goodness_of_fit_ref 1.008
_refine_ls_hydrogen_treatment constr
_refine_ls_matrix_type full
_refine_ls_number_parameters 222
_refine_ls_number_reflns 2932
_refine_ls_number_restraints 37
_refine_ls_restrained_S_all 1.053
_refine_ls_R_factor_all 0.0928
_refine_ls_R_factor_gt 0.0688
_refine_ls_shift/su_max 0.000
_refine_ls_shift/su_mean 0.000
_refine_ls_structure_factor_coef Fsqd
_refine_ls_weighting_details 'calc w=1/[\s^2^(Fo^2^)+(0.1205P)^2^+1.6073P] where P=(Fo^2^+2Fc^2^)/3'
_refine_ls_weighting_scheme calc
_refine_ls_wR_factor_gt 0.1806
_refine_ls_wR_factor_ref 0.2012
_reflns_number_gt 2200
_reflns_number_total 1736
_reflns_threshold_expression >2sigma(I)
_cod_data_source_file ICA-2013-394-715-722-2.cif
_cod_data_source_block 2
_cod_original_sg_symbol_H-M 'C 2'
_cod_database_code 1512815

loop_
_symmetry_equiv_pos_as_xyz
'x, y, z'
'-x, y, -z'
'x+1/2, y+1/2, z'
'-x+1/2, y+1/2, -z'

loop_
_atom_site_label
_atom_site_type_symbol
_atom_site_fract_x
_atom_site_fract_y
_atom_site_fract_z
_atom_site_U_iso_or_equiv
_atom_site_adp_type
_atom_site_occupancy
_atom_site_symmetry_multiplicity
_atom_site_calc_flag
_atom_site_refinement_flags
Co1 Co 0.5000 0.39263(12) 0.5000 0.0556(4) Uani 1 2 d S
N1 N 0.5554(2) 0.5874(10) 0.6159(5) 0.0642(14) Uani 1 1 d .
C1 C 0.5361(4) 0.7625(13) 0.6601(7) 0.075(2) Uani 1 1 d .
H1A H 0.4974 0.8170 0.6355 0.090 Uiso 1 1 calc R
O1 O 0.4288(3) 0.1280(13) 0.4960(7) 0.111(2) Uani 1 1 d U
N2 N 0.5774(3) 0.8549(13) 0.7437(5) 0.073(2) Uani 1 1 d .
O2 O 0.4430(3) 0.3490(15) 0.6374(6) 0.117(2) Uani 1 1 d U
C2 C 0.6268(5) 0.7264(18) 0.7547(9) 0.099(3) Uani 1 1 d .
H2A H 0.6632 0.7470 0.8075 0.119 Uiso 1 1 calc R
O3 O 0.2884(3) -0.4621(13) 0.5439(8) 0.116(2) Uani 1 1 d .
C3 C 0.6136(3) 0.5648(15) 0.6760(9) 0.086(2) Uani 1 1 d .
H3A H 0.6398 0.4545 0.6640 0.103 Uiso 1 1 calc R
N3 N 0.2732(4) -0.3774(16) 0.6310(8) 0.100(2) Uani 1 1 d .
C4 C 0.5707(5) 1.0564(14) 0.8046(7) 0.094(3) Uani 1 1 d .
H4A H 0.5519 1.1588 0.7443 0.113 Uiso 1 1 calc R
H4B H 0.6106 1.1103 0.8385 0.113 Uiso 1 1 calc R
N4 N 0.3108(4) 0.185(2) 0.9438(7) 0.118(3) Uani 1 1 d .
O5 O 0.3329(4) 0.355(3) 0.9738(7) 0.148(5) Uani 1 1 d .
C5 C 0.5153(11) 0.866(2) 0.9511(14) 0.230(11) Uani 1 1 d .
H5A H 0.5231 0.7361 0.9164 0.276 Uiso 1 1 calc R
C6 C 0.5338(5) 1.0431(13) 0.9051(6) 0.086(3) Uani 1 1 d .
C7 C 0.5163(4) 1.2244(13) 0.9537(9) 0.094(3) Uani 1 1 d .
H7A H 0.5269 1.3547 0.9229 0.113 Uiso 1 1 calc R
C8 C 0.3726(3) 0.0967(13) 0.6581(6) 0.0650(17) Uani 1 1 d .
C9 C 0.3622(3) 0.1864(15) 0.7673(7) 0.076(2) Uani 1 1 d .
H9A H 0.3822 0.3104 0.7978 0.092 Uiso 1 1 calc R
C10 C 0.3220(3) 0.0878(16) 0.8287(6) 0.076(2) Uani 1 1 d .
C11 C 0.2921(3) -0.099(2) 0.7886(6) 0.083(2) Uani 1 1 d .
H11A H 0.2653 -0.1654 0.8320 0.099 Uiso 1 1 calc R
C12 C 0.3045(3) -0.1801(12) 0.6806(7) 0.070(2) Uani 1 1 d .
C13 C 0.3443(3) -0.088(2) 0.6153(6) 0.0681(18) Uani 1 1 d .
H13A H 0.3518 -0.1494 0.5432 0.082 Uiso 1 1 calc R
C14 C 0.4177(4) 0.1984(16) 0.5905(8) 0.084(2) Uani 1 1 d U
O25 O 0.2354(4) -0.4508(19) 0.6847(9) 0.169(4) Uani 1 1 d .
O26 O 0.2817(5) 0.084(3) 1.0050(8) 0.201(6) Uani 1 1 d .

loop_
_atom_site_aniso_label
_atom_site_aniso_U_11
_atom_site_aniso_U_22
_atom_site_aniso_U_33
_atom_site_aniso_U_23
_atom_site_aniso_U_13
_atom_site_aniso_U_12
Co1 0.0670(7) 0.0506(6) 0.0544(6) 0.000 0.0252(5) 0.000
N1 0.064(3) 0.071(4) 0.061(3) -0.001(3) 0.020(3) -0.003(3)
C1 0.088(5) 0.069(5) 0.067(4) -0.009(4) 0.013(4) -0.004(4)
O1 0.124(3) 0.107(3) 0.118(3) 0.012(3) 0.066(3) 0.005(3)
N2 0.085(4) 0.080(6) 0.051(3) 0.000(3) 0.009(3) -0.020(4)
O2 0.126(3) 0.125(4) 0.097(3) 0.010(3) 0.013(3) -0.015(3)
C2 0.082(6) 0.107(7) 0.098(7) -0.003(6) -0.011(5) -0.023(6)
O3 0.109(5) 0.103(5) 0.134(6) -0.017(5) 0.013(5) -0.016(4)
C3 0.060(4) 0.087(6) 0.112(7) 0.020(5) 0.019(4) 0.004(4)
N3 0.092(5) 0.111(6) 0.094(5) 0.014(5) 0.007(4) -0.021(5)
C4 0.155(8) 0.068(5) 0.060(4) -0.005(4) 0.019(5) -0.034(5)
N4 0.080(5) 0.202(11) 0.072(5) -0.024(7) 0.013(4) -0.001(6)
O5 0.107(5) 0.229(14) 0.109(5) -0.065(8) 0.019(4) 0.012(8)
C5 0.50(3) 0.061(8) 0.204(13) 0.001(8) 0.266(19) 0.007(12)
C6 0.151(8) 0.063(5) 0.045(3) -0.005(3) 0.018(4) -0.025(5)
C7 0.114(7) 0.051(4) 0.119(8) 0.000(4) 0.023(5) -0.005(4)
C8 0.057(4) 0.077(5) 0.064(4) 0.018(3) 0.020(3) 0.005(3)
C9 0.064(4) 0.094(6) 0.071(5) 0.010(4) 0.011(3) 0.004(4)
C10 0.058(4) 0.117(7) 0.054(4) -0.002(4) 0.015(3) -0.002(4)
C11 0.055(3) 0.135(7) 0.062(3) 0.031(7) 0.021(3) 0.008(7)
C12 0.058(3) 0.080(5) 0.073(4) 0.017(3) 0.012(3) -0.008(3)
C13 0.064(3) 0.083(5) 0.061(3) 0.010(5) 0.021(3) 0.005(5)
C14 0.084(3) 0.088(4) 0.079(3) 0.015(3) 0.016(3) -0.007(3)
O25 0.153(7) 0.190(10) 0.176(8) 0.000(7) 0.060(6) -0.092(8)
O26 0.184(9) 0.343(17) 0.098(5) -0.047(8) 0.091(6) -0.067(11)

loop_
_atom_type_symbol
_atom_type_description
_atom_type_scat_dispersion_real
_atom_type_scat_dispersion_imag
_atom_type_scat_source
C C 0.0033 0.0016 'International Tables Vol C Tables 4.2.6.8 and 6.1.1.4'
H H 0.0000 0.0000 'International Tables Vol C Tables 4.2.6.8 and 6.1.1.4'
N N 0.0061 0.0033 'International Tables Vol C Tables 4.2.6.8 and 6.1.1.4'
O O 0.0106 0.0060 'International Tables Vol C Tables 4.2.6.8 and 6.1.1.4'
Co Co 0.3494 0.9721 'International Tables Vol C Tables 4.2.6.8 and 6.1.1.4'

loop_
_geom_angle_atom_site_label_1
_geom_angle_atom_site_label_2
_geom_angle_atom_site_label_3
_geom_angle
_geom_angle_site_symmetry_1
_geom_angle_site_symmetry_3
N1 Co1 N1 106.4(3) 2_656 .
N1 Co1 O2 98.6(3) 2_656 .
N1 Co1 O2 90.1(3) . .
N1 Co1 O2 90.1(3) 2_656 2_656
N1 Co1 O2 98.6(3) . 2_656
O2 Co1 O2 165.5(5) . 2_656
N1 Co1 O1 94.1(3) 2_656 .
N1 Co1 O1 142.4(2) . .
O2 Co1 O1 55.3(3) . .
O2 Co1 O1 112.8(3) 2_656 .
N1 Co1 O1 142.4(2) 2_656 2_656
N1 Co1 O1 94.1(3) . 2_656
O2 Co1 O1 112.8(3) . 2_656
O2 Co1 O1 55.3(3) 2_656 2_656
O1 Co1 O1 87.7(4) . 2_656
C1 N1 C3 104.7(7) . .
C1 N1 Co1 122.4(5) . .
C3 N1 Co1 132.5(6) . .
N1 C1 N2 113.1(8) . .
C14 O1 Co1 88.0(6) . .
C1 N2 C2 105.4(7) . .
C1 N2 C4 126.1(8) . .
C2 N2 C4 128.4(7) . .
C14 O2 Co1 95.0(6) . .
C3 C2 N2 107.7(8) . .
C2 C3 N1 109.1(8) . .
O3 N3 O25 123.4(10) . .
O3 N3 C12 119.0(8) . .
O25 N3 C12 117.5(10) . .
N2 C4 C6 114.4(7) . .
O26 N4 O5 123.3(11) . .
O26 N4 C10 117.8(13) . .
O5 N4 C10 118.9(11) . .
C6 C5 C5 122.5(6) . 2_657
C5 C6 C7 114.9(9) . .
C5 C6 C4 125.9(9) . .
C7 C6 C4 119.2(7) . .
C6 C7 C7 122.4(5) . 2_657
C13 C8 C9 120.5(7) . .
C13 C8 C14 119.9(7) . .
C9 C8 C14 119.5(8) . .
C10 C9 C8 118.4(8) . .
C9 C10 C11 123.1(7) . .
C9 C10 N4 118.1(10) . .
C11 C10 N4 118.8(8) . .
C12 C11 C10 115.7(7) . .
C13 C12 C11 123.6(9) . .
C13 C12 N3 117.8(8) . .
C11 C12 N3 118.6(8) . .
C8 C13 C12 118.7(7) . .
O2 C14 O1 121.6(9) . .
O2 C14 C8 115.7(9) . .
O1 C14 C8 122.6(9) . .

loop_
_geom_bond_atom_site_label_1
_geom_bond_atom_site_label_2
_geom_bond_distance
_geom_bond_site_symmetry_2
Co1 N1 2.034(6) 2_656
Co1 N1 2.034(6) .
Co1 O2 2.169(7) .
Co1 O2 2.169(7) 2_656
Co1 O1 2.295(8) .
Co1 O1 2.296(8) 2_656
N1 C1 1.304(10) .
N1 C3 1.368(10) .
C1 N2 1.326(10) .
O1 C14 1.203(11) .
N2 C2 1.357(13) .
N2 C4 1.450(12) .
O2 C14 1.174(11) .
C2 C3 1.336(13) .
O3 N3 1.203(11) .
N3 O25 1.207(10) .
N3 C12 1.479(12) .
C4 C6 1.501(12) .
N4 O26 1.197(15) .
N4 O5 1.198(17) .
N4 C10 1.474(12) .
C5 C6 1.316(16) .
C5 C5 1.379(19) 2_657
C6 C7 1.343(12) .
C7 C7 1.361(19) 2_657
C8 C13 1.362(13) .
C8 C9 1.391(10) .
C8 C14 1.500(10) .
C9 C10 1.369(11) .
C10 C11 1.382(16) .
C11 C12 1.373(12) .
C12 C13 1.372(10) .
